data_1573678
loop_
_publ_author_name
'Zhang, Bo'
'Zhou, Shenghua'
'Li, Bing-Xuan'
'Wu, Xintao'
'Lin, Hua'
'Zhu, Qi-Long'

_publ_section_title
;
 Exploring New Horizons in Mid-to-Far Infrared Nonlinear Optical Crystals:
 The Significant Potential of Trigonal Pyramidal [TeS3]&#x00B2;&#x207B;
 Functional Units
;
_journal_name_full 'Chemical Science'
_journal_paper_doi 10.1039/D4SC07322C
_journal_year 2025
_chemical_formula_moiety 'Cu10.002 S13 Te4'
_chemical_formula_sum 'Cu10 S13 Te4'
_chemical_formula_weight 1562.58
_space_group_crystal_system cubic
_space_group_IT_number 217
_space_group_name_Hall 'I -4 2 3'
_space_group_name_H-M_alt 'I -4 3 m'
_atom_sites_solution_primary dual
_audit_creation_date 2024-01-16
_audit_creation_method
;
Olex2 1.5
(compiled 2022.04.07 svn.rca3783a0 for OlexSys, GUI svn.r6498)
;
_audit_update_record
;
2024-10-16 deposited with the CCDC.	2025-01-10 downloaded from the CCDC.
;
_cell_angle_alpha 90
_cell_angle_beta 90
_cell_angle_gamma 90
_cell_formula_units_Z 2
_cell_length_a 10.26090(10)
_cell_length_b 10.26090(10)
_cell_length_c 10.26090(10)
_cell_measurement_reflns_used 8151
_cell_measurement_temperature 293(2)
_cell_measurement_theta_max 34.5750
_cell_measurement_theta_min 2.1540
_cell_volume 1080.330(18)
_computing_cell_refinement 'CrysAlisPro 1.171.41.113a (Rigaku OD, 2021)'
_computing_data_collection 'CrysAlisPro 1.171.41.113a (Rigaku OD, 2021)'
_computing_data_reduction 'CrysAlisPro 1.171.41.113a (Rigaku OD, 2021)'
_computing_molecular_graphics 'Olex2 1.5 (Dolomanov et al., 2009)'
_computing_publication_material 'Olex2 1.5 (Dolomanov et al., 2009)'
_computing_structure_refinement 'SHELXL 2014/7 (Sheldrick, 2015)'
_computing_structure_solution 'SHELXT 2014/5 (Sheldrick, 2014)'
_diffrn_ambient_temperature 293(2)
_diffrn_detector 'CCD plate'
_diffrn_measured_fraction_theta_full 1.000
_diffrn_measured_fraction_theta_max 1.000
_diffrn_measurement_details
;
List of Runs (angles in degrees, time in seconds):

  # Type    Start    End  Width  t~exp~   \w     \q     \k     \f   Frames
#--------------------------------------------------------------------------
  1  \w   -100.00  60.00   0.50   10.00    --  -28.00  45.00   0.00  320
  2  \w    -90.00  50.00   0.50   10.00    --  -28.00  45.00  90.00  280
  3  \w    -90.00  50.00   0.50   10.00    --  -28.00  45.00 180.00  280
  4  \w    -90.00   3.50   0.50   10.00    --  -28.00  45.00 180.00  187
;
_diffrn_measurement_device 'abstract diffractometer'
_diffrn_measurement_device_type 'dtrek-CrysAlisPro-abstract goniometer imported rigaku-d*trek images'
_diffrn_measurement_method '\w scans'
_diffrn_orient_matrix_type 'CrysAlisPro convention (1999,Acta A55,543-557)'
_diffrn_orient_matrix_UB_11 -0.0043812000
_diffrn_orient_matrix_UB_12 0.0539598000
_diffrn_orient_matrix_UB_13 -0.0429814000
_diffrn_orient_matrix_UB_21 -0.0522092000
_diffrn_orient_matrix_UB_22 -0.0308287000
_diffrn_orient_matrix_UB_23 -0.0332035000
_diffrn_orient_matrix_UB_31 -0.0450808000
_diffrn_orient_matrix_UB_32 0.0304155000
_diffrn_orient_matrix_UB_33 0.0426730000
_diffrn_radiation_monochromator graphite
_diffrn_radiation_probe x-ray
_diffrn_radiation_type 'Mo K\a'
_diffrn_radiation_wavelength 0.71073
_diffrn_reflns_av_R_equivalents 0.0524
_diffrn_reflns_av_unetI/netI 0.0172
_diffrn_reflns_Laue_measured_fraction_full 1.000
_diffrn_reflns_Laue_measured_fraction_max 1.000
_diffrn_reflns_limit_h_max 12
_diffrn_reflns_limit_h_min -12
_diffrn_reflns_limit_k_max 12
_diffrn_reflns_limit_k_min -12
_diffrn_reflns_limit_l_max 12
_diffrn_reflns_limit_l_min -12
_diffrn_reflns_number 5620
_diffrn_reflns_point_group_measured_fraction_full 1.000
_diffrn_reflns_point_group_measured_fraction_max 1.000
_diffrn_reflns_theta_full 25.242
_diffrn_reflns_theta_max 26.329
_diffrn_reflns_theta_min 2.807
_diffrn_source 'fine-focus sealed X-ray tube'
_diffrn_source_type 'Enhance (Mo) X-ray Source'
_exptl_absorpt_coefficient_mu 16.172
_exptl_absorpt_correction_T_max 1.00000
_exptl_absorpt_correction_T_min 0.27978
_exptl_absorpt_correction_type multi-scan
_exptl_absorpt_process_details
;
CrysAlisPro 1.171.41.113a (Rigaku Oxford Diffraction, 2021)
Empirical absorption correction using spherical harmonics,
implemented in SCALE3 ABSPACK scaling algorithm.
;
_exptl_crystal_colour 'metallic blackish black'
_exptl_crystal_colour_lustre metallic
_exptl_crystal_colour_modifier blackish
_exptl_crystal_colour_primary black
_exptl_crystal_density_diffrn 4.804
_exptl_crystal_description plate
_exptl_crystal_F_000 1412
_refine_diff_density_max 0.274
_refine_diff_density_min -0.906
_refine_diff_density_rms 0.166
_refine_ls_abs_structure_details
;
 Flack x determined using 97 quotients [(I+)-(I-)]/[(I+)+(I-)]
 (Parsons, Flack and Wagner, Acta Cryst. B69 (2013) 249-259).
;
_refine_ls_abs_structure_Flack -0.002(16)
_refine_ls_extinction_coef 0.0333(15)
_refine_ls_extinction_expression Fc^*^=kFc[1+0.001xFc^2^\l^3^/sin(2\q)]^-1/4^
_refine_ls_extinction_method 'SHELXL-2014/7 (Sheldrick 2014'
_refine_ls_goodness_of_fit_ref 1.229
_refine_ls_hydrogen_treatment undef
_refine_ls_matrix_type full
_refine_ls_number_parameters 18
_refine_ls_number_reflns 234
_refine_ls_number_restraints 0
_refine_ls_restrained_S_all 1.229
_refine_ls_R_factor_all 0.0141
_refine_ls_R_factor_gt 0.0141
_refine_ls_shift/su_max 0.001
_refine_ls_shift/su_mean 0.000
_refine_ls_structure_factor_coef Fsqd
_refine_ls_weighting_details 'w=1/[\s^2^(Fo^2^)+(0.0185P)^2^+0.9761P] where P=(Fo^2^+2Fc^2^)/3'
_refine_ls_weighting_scheme calc
_refine_ls_wR_factor_gt 0.0306
_refine_ls_wR_factor_ref 0.0306
_reflns_Friedel_coverage 0.708
_reflns_Friedel_fraction_full 1.000
_reflns_Friedel_fraction_max 1.000
_reflns_number_gt 234
_reflns_number_total 234
_reflns_threshold_expression 'I > 2\s(I)'
_cod_data_source_file d4sc07322c2.cif
_cod_data_source_block Cu10Te4S13
_cod_original_cell_volume 1080.33(3)
_cod_database_code 1573678
_shelx_shelxl_version_number 2014/7
_chemical_oxdiff_formula 'Cu Te S'
_shelx_space_group_comment
;
The symmetry employed for this shelxl refinement is uniquely defined
by the following loop, which should always be used as a source of
symmetry information in preference to the above space-group names.
They are only intended as comments.
;
_olex2_refinement_description
;
1. Others
 Fixed Sof: Cu2(0.16675)
;
_olex2_submission_special_instructions 'No special instructions were received'
_oxdiff_exptl_absorpt_empirical_details
;
Empirical correction (ABSPACK) includes:
- Absorption correction using spherical harmonics
- Frame scaling
;
_oxdiff_exptl_absorpt_empirical_full_max 1.751
_oxdiff_exptl_absorpt_empirical_full_min 0.529

loop_
_space_group_symop_operation_xyz
'x, y, z'
'-x, -y, z'
'-x, y, -z'
'x, -y, -z'
'z, x, y'
'z, -x, -y'
'-z, -x, y'
'-z, x, -y'
'y, z, x'
'-y, z, -x'
'y, -z, -x'
'-y, -z, x'
'y, x, z'
'-y, -x, z'
'y, -x, -z'
'-y, x, -z'
'x, z, y'
'-x, z, -y'
'-x, -z, y'
'x, -z, -y'
'z, y, x'
'z, -y, -x'
'-z, y, -x'
'-z, -y, x'
'x+1/2, y+1/2, z+1/2'
'-x+1/2, -y+1/2, z+1/2'
'-x+1/2, y+1/2, -z+1/2'
'x+1/2, -y+1/2, -z+1/2'
'z+1/2, x+1/2, y+1/2'
'z+1/2, -x+1/2, -y+1/2'
'-z+1/2, -x+1/2, y+1/2'
'-z+1/2, x+1/2, -y+1/2'
'y+1/2, z+1/2, x+1/2'
'-y+1/2, z+1/2, -x+1/2'
'y+1/2, -z+1/2, -x+1/2'
'-y+1/2, -z+1/2, x+1/2'
'y+1/2, x+1/2, z+1/2'
'-y+1/2, -x+1/2, z+1/2'
'y+1/2, -x+1/2, -z+1/2'
'-y+1/2, x+1/2, -z+1/2'
'x+1/2, z+1/2, y+1/2'
'-x+1/2, z+1/2, -y+1/2'
'-x+1/2, -z+1/2, y+1/2'
'x+1/2, -z+1/2, -y+1/2'
'z+1/2, y+1/2, x+1/2'
'z+1/2, -y+1/2, -x+1/2'
'-z+1/2, y+1/2, -x+1/2'
'-z+1/2, -y+1/2, x+1/2'

loop_
_atom_site_label
_atom_site_type_symbol
_atom_site_fract_x
_atom_site_fract_y
_atom_site_fract_z
_atom_site_U_iso_or_equiv
_atom_site_adp_type
_atom_site_occupancy
_atom_site_site_symmetry_order
_atom_site_calc_flag
_atom_site_refinement_flags_posn
_atom_site_refinement_flags_adp
_atom_site_refinement_flags_occupancy
_atom_site_disorder_assembly
_atom_site_disorder_group
Te1 Te 0.76034(3) 0.23966(3) 0.23966(3) 0.0143(2) Uani 1 6 d S T P . .
Cu1 Cu 1.0000 0.2500 0.5000 0.0242(4) Uani 1 4 d S T P . .
Cu2 Cu 0.7128(2) 0.5000 0.5000 0.0287(4) Uani 0.667 4 d S T P . .
S1 S 0.85971(11) 0.38795(11) 0.38795(11) 0.0152(4) Uani 1 2 d S T P . .
S2 S 0.5000 0.5000 0.5000 0.0214(9) Uani 1 24 d S T P . .

loop_
_atom_site_aniso_label
_atom_site_aniso_U_11
_atom_site_aniso_U_22
_atom_site_aniso_U_33
_atom_site_aniso_U_23
_atom_site_aniso_U_13
_atom_site_aniso_U_12
Te1 0.0143(2) 0.0143(2) 0.0143(2) -0.00075(10) 0.00075(10) 0.00075(10)
Cu1 0.0208(3) 0.0310(7) 0.0208(3) 0.000 0.000 0.000
Cu2 0.0253(10) 0.0304(5) 0.0304(5) -0.0095(7) 0.000 0.000
S1 0.0145(5) 0.0155(4) 0.0155(4) 0.0010(4) -0.0036(3) -0.0036(3)
S2 0.0214(9) 0.0214(9) 0.0214(9) 0.000 0.000 0.000

loop_
_atom_type_symbol
_atom_type_description
_atom_type_scat_dispersion_real
_atom_type_scat_dispersion_imag
_atom_type_scat_source
Cu Cu 0.3201 1.2651 'International Tables Vol C Tables 4.2.6.8 and 6.1.1.4'
S S 0.1246 0.1234 'International Tables Vol C Tables 4.2.6.8 and 6.1.1.4'
Te Te -0.5308 1.6751 'International Tables Vol C Tables 4.2.6.8 and 6.1.1.4'

loop_
_geom_angle_atom_site_label_1
_geom_angle_atom_site_label_2
_geom_angle_atom_site_label_3
_geom_angle
_geom_angle_site_symmetry_1
_geom_angle_site_symmetry_3
_geom_angle_publ_flag
S1 Te1 S1 97.98(5) . 10_656 ?
S1 Te1 S1 97.98(5) . 7_665 ?
S1 Te1 S1 97.98(5) 10_656 7_665 ?
S1 Cu1 S1 111.79(3) 36_654 . ?
S1 Cu1 S1 104.93(6) 36_654 35_556 ?
S1 Cu1 S1 111.79(3) 3_756 35_556 ?
S1 Cu1 S1 111.79(3) 35_556 . ?
S1 Cu1 S1 111.79(3) 3_756 36_654 ?
S1 Cu1 S1 104.93(6) 3_756 . ?
S1 Cu2 S1 94.33(12) . 4_566 ?
S2 Cu2 S1 132.84(6) . . ?
S2 Cu2 S1 132.83(6) . 4_566 ?
Cu1 S1 Te1 101.08(5) . . ?
Cu1 S1 Te1 101.08(5) 30_565 . ?
Cu1 S1 Cu1 102.66(5) 30_565 . ?
Cu2 S1 Te1 111.81(6) . . ?
Cu2 S1 Cu1 118.72(6) . 30_565 ?
Cu2 S1 Cu1 118.72(6) . . ?
Cu2 S2 Cu2 90.0 . 10_656 ?
Cu2 S2 Cu2 90.0 2_665 6_566 ?
Cu2 S2 Cu2 90.0 . 6_566 ?
Cu2 S2 Cu2 180.0 . 2_665 ?
Cu2 S2 Cu2 180.0 5 6_566 ?
Cu2 S2 Cu2 90.0 10_656 2_665 ?
Cu2 S2 Cu2 90.0 10_656 6_566 ?
Cu2 S2 Cu2 90.0 . 9 ?
Cu2 S2 Cu2 90.0 6_566 9 ?
Cu2 S2 Cu2 90.0 2_665 9 ?
Cu2 S2 Cu2 180.0 10_656 9 ?
Cu2 S2 Cu2 90.0 . 5 ?
Cu2 S2 Cu2 90.0 5 9 ?
Cu2 S2 Cu2 90.0 10_656 5 ?
Cu2 S2 Cu2 90.0 2_665 5 ?

loop_
_geom_bond_atom_site_label_1
_geom_bond_atom_site_label_2
_geom_bond_distance
_geom_bond_site_symmetry_2
_geom_bond_publ_flag
Te1 S1 2.3812(13) . ?
Te1 S1 2.3812(13) 10_656 ?
Te1 S1 2.3812(13) 7_665 ?
Cu1 S1 2.3233(8) 3_756 ?
Cu1 S1 2.3233(7) . ?
Cu1 S1 2.3233(7) 35_556 ?
Cu1 S1 2.3233(7) 36_654 ?
Cu2 S1 2.2173(18) . ?
Cu2 S1 2.2173(18) 4_566 ?
Cu2 S2 2.183(2) . ?
S1 Cu1 2.3233(7) 30_565 ?
S2 Cu2 2.183(2) 6_566 ?
S2 Cu2 2.183(2) 5 ?
S2 Cu2 2.183(2) 10_656 ?
S2 Cu2 2.183(2) 9 ?
S2 Cu2 2.183(2) 2_665 ?
